data_1526847
loop_
_publ_author_name
'Lee, Y.-J.'
'Parise, J.B.'
'Kim, S.-J.'

_publ_section_title
;
 Synthesis and crystal structures of gallium- and germanium variants of
 the fibrous zeolites with the NAT, EDI and THO structure types
;
_journal_name_full 'Microporous and Mesoporous Materials'
_journal_page_first 255
_journal_page_last 271
_journal_volume 34
_journal_year 2000
_chemical_formula_sum 'Ga20 Ge20 H29.72 O94.86 Rb20'
_chemical_name_systematic 'Rb20 (Ga20 Ge20 O80) (H2 O)14.86'
_space_group_IT_number 34
_symmetry_space_group_name_Hall 'P -2n -2n'
_symmetry_space_group_name_H-M 'P n 2 n'
_cell_angle_alpha 90
_cell_angle_beta 90
_cell_angle_gamma 90
_cell_formula_units_Z 1
_cell_length_a 14.335
_cell_length_b 14.198
_cell_length_c 13.421
_cell_volume 2731.554
_citation_journal_id_ASTM MIMMFJ
_cod_data_source_file Lee_MIMMFJ_2000_235.cif
_cod_data_source_block H29.72Ga20Ge20O94.86Rb20
_cod_original_sg_symbol_Hall 'P 2 -2n (y,z,x)'
_cod_original_formula_sum 'H29.72 Ga20 Ge20 O94.86 Rb20'
_cod_database_code 1526847

loop_
_symmetry_equiv_pos_as_xyz
x,y,z
-x,y,-z
x+1/2,y+1/2,-z+1/2
-x+1/2,y+1/2,z+1/2

loop_
_atom_site_label
_atom_site_type_symbol
_atom_site_fract_x
_atom_site_fract_y
_atom_site_fract_z
_atom_site_occupancy
_atom_site_U_iso_or_equiv
Rb3 Rb+1 0.5 -0.0075 0.5 1 0.0
O4 O-2 0.207 0.7464 0.6067 1 0.0
O8 O-2 0.1437 0.5604 0.6406 1 0.0
Rb2 Rb+1 0 -0.0299 0.5 1 0.0
Ge1 Ge+4 0.3871 0.5143 0.7569 1 0.0
O7 O-2 0.185 0.3791 0.7247 1 0.0
O3 O-2 0.3176 0.2474 0.625 1 0.0
Ga5 Ga+3 0.2599 0.9991 0.4342 1 0.0
Rb6 Rb+1 0.2936 0.2482 0.8647 1 0.0
Rb7 Rb+1 0.3009 0.2473 0.3571 1 0.0
O5 O-2 0.378 0.4345 0.6609 1 0.0
Ge4 Ge+4 0.2746 0.1324 0.6232 1 0.0
O20 O-2 0.3402 0.0303 0.8684 1 0.0
O19 O-2 0.3543 0.4617 0.3541 1 0.0
O1 O-2 0.233 0.3954 0.5018 1 0.0
O16 O-2 0.1866 0.1249 0.7118 1 0.0
Rb4 Rb+1 0.5 0.5093 0.5 1 0.0
Ga3 Ga+3 0.1228 0.0135 0.7346 1 0.0
O11 O-2 0.1555 0.9606 0.3668 1 0.0
O22 O-2 0.5031 0.236 0.6589 1 0.0
Ge5 Ge+4 0.2596 0.4956 0.4323 1 0.0
O10 O-2 0.003 0.4501 0.7283 1 0.0
O9 O-2 0.5021 0.5522 0.7781 1 0.0
O21 O-2 0.4216 0.7576 0.438 1 0.0
Ge2 Ge+4 0.1186 0.4805 0.738 1 0.0
O12 O-2 0.1421 0.5284 0.8572 1 0.0
O23 O-2 0.0034 0.7509 0.6226 0.933 0.0
Rb5 Rb+1 0.507 0.7466 0.7753 1 0.0
Ga4 Ga+3 0.3836 0.9799 0.7525 1 0.0
Ge3 Ge+4 0.2487 0.862 0.6179 1 0.0
O6 O-2 0.3308 0.6209 0.7285 1 0.0
O2 O-2 0.2996 0.5915 0.5025 1 0.0
O17 O-2 0.3229 0.8706 0.7186 1 0.0
O18 O-2 0.3715 0.0608 0.6463 1 0.0
Ga1 Ga+3 0.2739 0.3663 0.627 1 0.0
Ga2 Ga+3 0.2485 0.6281 0.6225 1 0.0
O13 O-2 0.299 0.8963 0.5043 1 0.0
O14 O-2 0.2323 0.1069 0.5048 1 0.0
O24 O-2 0.094 0.253 0.475 0.782 0.0
Rb1 Rb+1 0 0.549 0.5 1 0.0
O15 O-2 0.1486 0.931 0.6361 1 0.0
